data_7237828
loop_
_publ_author_name
'Yu, Hai-Xia'
'Zhi, Junge'
'Shen, Tianjiao'
'Ding, Weilu'
'Zhang, Xiaoling'
'Wang, Jin-Liang'

_publ_section_title
;
 Donor--acceptor type aggregation-induced emission luminophores based on
 the 1,1-dicyanomethylene-3-indanone unit for bridge-dependent reversible
 mechanochromism and light-up biosensing of hypochlorites
;
_journal_issue 29
_journal_name_full 'Journal of Materials Chemistry C'
_journal_page_first 8888
_journal_paper_doi 10.1039/C9TC01772K
_journal_volume 7
_journal_year 2019
_chemical_formula_sum 'C45 H28 N2 O'
_chemical_formula_weight 612.69
_chemical_name_systematic TPEPhIC
_space_group_crystal_system triclinic
_space_group_IT_number 2
_space_group_name_Hall '-P 1'
_space_group_name_H-M_alt 'P -1'
_atom_sites_solution_hydrogens geom
_audit_creation_method SHELXL-2014/7
_audit_update_record
;
2018-12-31 deposited with the CCDC.	2019-06-14 downloaded from the CCDC.
;
_cell_angle_alpha 90.857(3)
_cell_angle_beta 94.538(3)
_cell_angle_gamma 100.500(3)
_cell_formula_units_Z 2
_cell_length_a 10.4273(10)
_cell_length_b 10.6290(10)
_cell_length_c 15.8336(15)
_cell_measurement_reflns_used 5805
_cell_measurement_temperature 296(2)
_cell_measurement_theta_max 24.63
_cell_measurement_theta_min 2.28
_cell_volume 1719.3(3)
_computing_cell_refinement 'Bruker SMART'
_computing_data_collection 'Bruker SMART'
_computing_data_reduction 'Bruker SHELXTL'
_computing_molecular_graphics 'Bruker SHELXTL'
_computing_publication_material 'Bruker SHELXTL'
_computing_structure_refinement 'SHELXL-2014/7 (Sheldrick, 2014)'
_computing_structure_solution 'SHELXL-2014/7 (Sheldrick, 2014)'
_diffrn_ambient_temperature 296(2)
_diffrn_measured_fraction_theta_full 0.991
_diffrn_measured_fraction_theta_max 0.991
_diffrn_measurement_device_type 'CCD area detector'
_diffrn_measurement_method 'phi and omega scans'
_diffrn_radiation_type MoK\a
_diffrn_radiation_wavelength 0.71073
_diffrn_reflns_av_R_equivalents 0.0275
_diffrn_reflns_av_unetI/netI 0.0371
_diffrn_reflns_Laue_measured_fraction_full 0.991
_diffrn_reflns_Laue_measured_fraction_max 0.991
_diffrn_reflns_limit_h_max 12
_diffrn_reflns_limit_h_min -12
_diffrn_reflns_limit_k_max 12
_diffrn_reflns_limit_k_min -12
_diffrn_reflns_limit_l_max 18
_diffrn_reflns_limit_l_min -18
_diffrn_reflns_number 15813
_diffrn_reflns_point_group_measured_fraction_full 0.991
_diffrn_reflns_point_group_measured_fraction_max 0.991
_diffrn_reflns_theta_full 24.851
_diffrn_reflns_theta_max 24.851
_diffrn_reflns_theta_min 1.949
_diffrn_source 'fine-focus sealed tube'
_exptl_absorpt_coefficient_mu 0.071
_exptl_absorpt_correction_type none
_exptl_crystal_colour red
_exptl_crystal_density_diffrn 1.184
_exptl_crystal_description cuboid
_exptl_crystal_F_000 640
_refine_diff_density_max 0.812
_refine_diff_density_min -0.532
_refine_diff_density_rms 0.053
_refine_ls_extinction_method none
_refine_ls_goodness_of_fit_ref 1.142
_refine_ls_hydrogen_treatment constr
_refine_ls_matrix_type full
_refine_ls_number_parameters 433
_refine_ls_number_reflns 5907
_refine_ls_number_restraints 243
_refine_ls_restrained_S_all 1.166
_refine_ls_R_factor_all 0.1084
_refine_ls_R_factor_gt 0.0871
_refine_ls_shift/su_max 0.000
_refine_ls_shift/su_mean 0.000
_refine_ls_structure_factor_coef Fsqd
_refine_ls_weighting_details 'w=1/[\s^2^(Fo^2^)+(0.1422P)^2^+0.9954P] where P=(Fo^2^+2Fc^2^)/3'
_refine_ls_weighting_scheme calc
_refine_ls_wR_factor_gt 0.2624
_refine_ls_wR_factor_ref 0.2807
_reflns_Friedel_coverage 0.000
_reflns_number_gt 4211
_reflns_number_total 5907
_reflns_threshold_expression 'I > 2\s(I)'
_cod_data_source_file c9tc01772k2.cif
_cod_data_source_block 1
_cod_database_code 7237828
_shelx_shelxl_version_number 2014/7
_shelx_space_group_comment
;
The symmetry employed for this shelxl refinement is uniquely defined
by the following loop, which should always be used as a source of
symmetry information in preference to the above space-group names.
They are only intended as comments.
;
_platon_squeeze_void_probe_radius 1.20

loop_
_space_group_symop_operation_xyz
'x, y, z'
'-x, -y, -z'

loop_
_atom_site_label
_atom_site_type_symbol
_atom_site_fract_x
_atom_site_fract_y
_atom_site_fract_z
_atom_site_U_iso_or_equiv
_atom_site_adp_type
_atom_site_occupancy
_atom_site_site_symmetry_order
_atom_site_calc_flag
_atom_site_refinement_flags_posn
_atom_site_refinement_flags_adp
C35 C 0.9265(3) 0.7969(3) 0.58709(19) 0.0441(7) Uani 1 1 d . .
C24 C 0.9512(3) 0.6915(3) 0.41330(18) 0.0429(7) Uani 1 1 d . .
C27 C 1.1920(3) 0.7109(3) 0.4496(2) 0.0462(7) Uani 1 1 d . .
C20 C 0.7428(3) 0.6108(3) 0.28728(18) 0.0452(7) Uani 1 1 d . .
C34 C 0.8297(3) 0.6883(3) 0.58508(19) 0.0471(7) Uani 1 1 d . .
H34A H 0.8442 0.6129 0.5601 0.057 Uiso 1 1 calc R U
C33 C 1.0547(3) 0.7948(3) 0.55130(19) 0.0444(7) Uani 1 1 d . .
C23 C 0.9348(3) 0.5739(3) 0.3709(2) 0.0490(7) Uani 1 1 d . .
H23A H 0.9947 0.5206 0.3838 0.059 Uiso 1 1 calc R U
C26 C 1.0644(3) 0.7359(3) 0.47648(19) 0.0438(7) Uani 1 1 d . .
C25 C 0.8606(3) 0.7696(3) 0.38993(19) 0.0461(7) Uani 1 1 d . .
H25A H 0.8687 0.8496 0.4165 0.055 Uiso 1 1 calc R U
C40 C 1.1734(3) 0.8590(3) 0.6049(2) 0.0471(7) Uani 1 1 d . .
C22 C 0.8334(3) 0.5335(3) 0.3106(2) 0.0498(8) Uani 1 1 d . .
H22A H 0.8249 0.4529 0.2847 0.060 Uiso 1 1 calc R U
C21 C 0.7603(3) 0.7305(3) 0.3287(2) 0.0485(7) Uani 1 1 d . .
H21A H 0.7022 0.7851 0.3143 0.058 Uiso 1 1 calc R U
C17 C 0.6331(3) 0.5678(3) 0.2222(2) 0.0516(8) Uani 1 1 d . .
C41 C 1.2756(3) 0.9395(3) 0.5702(2) 0.0564(8) Uani 1 1 d . .
H41A H 1.2683 0.9569 0.5128 0.068 Uiso 1 1 calc R U
C32 C 1.2756(3) 0.6568(3) 0.5045(2) 0.0563(8) Uani 1 1 d . .
H32A H 1.2528 0.6358 0.5589 0.068 Uiso 1 1 calc R U
C36 C 0.9015(3) 0.9066(3) 0.6267(2) 0.0568(8) Uani 1 1 d . .
H36A H 0.9655 0.9804 0.6308 0.068 Uiso 1 1 calc R U
C39 C 0.7128(3) 0.6896(3) 0.6191(2) 0.0565(8) Uani 1 1 d . .
H39A H 0.6497 0.6153 0.6173 0.068 Uiso 1 1 calc R U
C28 C 1.2270(4) 0.7370(3) 0.3684(2) 0.0633(9) Uani 1 1 d . .
H28A H 1.1708 0.7709 0.3302 0.076 Uiso 1 1 calc R U
C44 C 1.1864(4) 0.8395(4) 0.6914(2) 0.0641(9) Uani 1 1 d . .
H44A H 1.1186 0.7886 0.7167 0.077 Uiso 1 1 calc R U
C38 C 0.6888(3) 0.7993(4) 0.6557(2) 0.0650(10) Uani 1 1 d . .
H38A H 0.6088 0.8004 0.6775 0.078 Uiso 1 1 calc R U
C37 C 0.7832(4) 0.9079(3) 0.6600(3) 0.0663(10) Uani 1 1 d . .
H37A H 0.7676 0.9825 0.6853 0.080 Uiso 1 1 calc R U
C42 C 1.3867(4) 0.9934(4) 0.6194(3) 0.0736(11) Uani 1 1 d . .
H42A H 1.4540 1.0464 0.5949 0.088 Uiso 1 1 calc R U
C14 C 0.4220(3) 0.4860(4) 0.0977(2) 0.0624(9) Uani 1 1 d . .
C16 C 0.5817(4) 0.4381(4) 0.2062(2) 0.0657(10) Uani 1 1 d . .
H16A H 0.6171 0.3770 0.2371 0.079 Uiso 1 1 calc R U
C18 C 0.5761(4) 0.6551(4) 0.1739(2) 0.0629(9) Uani 1 1 d . .
H18A H 0.6080 0.7422 0.1830 0.075 Uiso 1 1 calc R U
C19 C 0.4739(4) 0.6157(4) 0.1132(2) 0.0683(10) Uani 1 1 d . .
H19A H 0.4388 0.6766 0.0820 0.082 Uiso 1 1 calc R U
C31 C 1.3934(4) 0.6341(4) 0.4782(3) 0.0788(13) Uani 1 1 d . .
H31A H 1.4497 0.5992 0.5156 0.095 Uiso 1 1 calc R U
C13 C 0.3151(4) 0.4311(4) 0.0357(2) 0.0718(11) Uani 1 1 d . .
H13A H 0.3050 0.3425 0.0311 0.086 Uiso 1 1 calc R U
C15 C 0.4797(4) 0.3992(4) 0.1457(3) 0.0699(10) Uani 1 1 d . .
H15A H 0.4482 0.3121 0.1365 0.084 Uiso 1 1 calc R U
O1 O 0.2727(4) 0.7070(4) 0.0046(3) 0.1433(18) Uani 1 1 d . .
C43 C 1.3995(4) 0.9704(4) 0.7034(4) 0.0837(14) Uani 1 1 d . .
H43A H 1.4762 1.0056 0.7360 0.100 Uiso 1 1 calc R U
C7 C 0.1217(4) 0.3945(4) -0.0728(3) 0.0786(8) Uani 1 1 d . U
C11 C 0.2274(4) 0.4763(4) -0.0164(3) 0.0777(8) Uani 1 1 d . U
C6 C 0.0428(5) 0.4841(5) -0.1129(3) 0.0813(8) Uani 1 1 d . U
C5 C 0.0914(5) 0.6038(5) -0.0889(3) 0.0826(8) Uani 1 1 d . U
C45 C 1.2988(5) 0.8947(4) 0.7404(3) 0.0813(13) Uani 1 1 d . .
H45A H 1.3064 0.8808 0.7983 0.098 Uiso 1 1 calc R U
C30 C 1.4274(4) 0.6620(4) 0.3990(4) 0.0910(16) Uani 1 1 d . .
H30A H 1.5068 0.6464 0.3823 0.109 Uiso 1 1 calc R U
C29 C 1.3448(5) 0.7133(4) 0.3431(3) 0.0863(14) Uani 1 1 d . .
H29A H 1.3679 0.7320 0.2886 0.104 Uiso 1 1 calc R U
C12 C 0.2092(5) 0.6090(5) -0.0276(3) 0.0849(9) Uani 1 1 d . U
C1 C -0.0709(5) 0.4561(5) -0.1707(3) 0.0896(9) Uani 1 1 d . U
H1A H -0.1080 0.3728 -0.1887 0.108 Uiso 1 1 calc R U
C3 C -0.0752(5) 0.6773(5) -0.1745(3) 0.0975(12) Uani 1 1 d . U
H3A H -0.1163 0.7419 -0.1962 0.117 Uiso 1 1 calc R U
C2 C -0.1216(6) 0.5585(5) -0.1976(3) 0.0989(11) Uani 1 1 d . U
H2A H -0.1956 0.5428 -0.2358 0.119 Uiso 1 1 calc R U
C8 C 0.1018(5) 0.2695(5) -0.0850(3) 0.0905(10) Uani 1 1 d . U
C4 C 0.0394(5) 0.7096(5) -0.1154(3) 0.0912(10) Uani 1 1 d . U
H4 H 0.0749 0.7931 -0.0968 0.109 Uiso 1 1 calc R U
C10 C 0.1744(9) 0.1815(7) -0.0469(5) 0.141(3) Uani 1 1 d . .
C9 C -0.0051(7) 0.2001(7) -0.1405(4) 0.143(3) Uani 1 1 d . .
N2 N -0.0836(8) 0.1387(7) -0.1841(5) 0.206(4) Uani 1 1 d . .
N1 N 0.2312(11) 0.1068(8) -0.0187(7) 0.247(6) Uani 1 1 d . .

loop_
_atom_site_aniso_label
_atom_site_aniso_U_11
_atom_site_aniso_U_22
_atom_site_aniso_U_33
_atom_site_aniso_U_23
_atom_site_aniso_U_13
_atom_site_aniso_U_12
C35 0.0378(16) 0.0465(16) 0.0479(16) -0.0032(13) -0.0011(12) 0.0104(12)
C24 0.0369(15) 0.0466(16) 0.0458(16) -0.0013(13) 0.0046(12) 0.0092(12)
C27 0.0377(16) 0.0389(15) 0.0604(19) -0.0101(13) 0.0034(13) 0.0041(12)
C20 0.0422(16) 0.0515(17) 0.0428(16) -0.0026(13) 0.0047(12) 0.0107(13)
C34 0.0426(17) 0.0448(16) 0.0538(18) -0.0042(13) -0.0017(13) 0.0103(13)
C33 0.0349(15) 0.0451(16) 0.0533(18) -0.0017(13) 0.0016(12) 0.0089(12)
C23 0.0471(17) 0.0483(17) 0.0545(18) -0.0034(14) -0.0013(14) 0.0190(13)
C26 0.0373(15) 0.0418(16) 0.0531(17) 0.0014(13) 0.0038(12) 0.0099(12)
C25 0.0427(16) 0.0442(16) 0.0525(17) -0.0043(13) 0.0026(13) 0.0115(13)
C40 0.0403(16) 0.0436(16) 0.0579(19) -0.0111(14) -0.0010(13) 0.0121(13)
C22 0.0491(18) 0.0489(17) 0.0515(18) -0.0087(14) -0.0004(14) 0.0119(14)
C21 0.0401(16) 0.0528(18) 0.0546(18) 0.0012(14) 0.0010(13) 0.0157(13)
C17 0.0459(17) 0.064(2) 0.0457(17) -0.0051(15) 0.0028(13) 0.0144(15)
C41 0.0459(18) 0.0446(17) 0.078(2) -0.0110(16) 0.0039(16) 0.0076(14)
C32 0.0399(17) 0.0497(18) 0.078(2) -0.0095(16) -0.0045(15) 0.0111(14)
C36 0.0536(19) 0.0462(18) 0.070(2) -0.0075(15) 0.0118(16) 0.0063(14)
C39 0.0372(17) 0.058(2) 0.072(2) -0.0003(16) 0.0011(15) 0.0040(14)
C28 0.058(2) 0.061(2) 0.068(2) -0.0067(17) 0.0160(17) 0.0012(16)
C44 0.058(2) 0.069(2) 0.063(2) -0.0095(17) -0.0071(16) 0.0130(17)
C38 0.0460(19) 0.070(2) 0.083(3) 0.0009(19) 0.0176(17) 0.0170(17)
C37 0.067(2) 0.055(2) 0.083(3) -0.0098(18) 0.0190(19) 0.0234(18)
C42 0.044(2) 0.059(2) 0.114(4) -0.025(2) -0.002(2) 0.0038(16)
C14 0.053(2) 0.083(3) 0.0494(19) -0.0081(17) -0.0012(15) 0.0114(18)
C16 0.062(2) 0.063(2) 0.068(2) -0.0017(17) -0.0137(17) 0.0080(17)
C18 0.064(2) 0.066(2) 0.059(2) -0.0042(17) -0.0070(17) 0.0188(17)
C19 0.069(2) 0.083(3) 0.054(2) -0.0004(18) -0.0096(17) 0.024(2)
C31 0.042(2) 0.058(2) 0.135(4) -0.027(2) -0.009(2) 0.0162(16)
C13 0.061(2) 0.099(3) 0.052(2) -0.0096(19) -0.0049(17) 0.011(2)
C15 0.065(2) 0.066(2) 0.073(2) -0.0109(19) -0.0107(18) 0.0034(18)
O1 0.143(4) 0.096(3) 0.179(4) 0.003(3) -0.080(3) 0.031(2)
C43 0.051(2) 0.073(3) 0.121(4) -0.036(3) -0.029(2) 0.013(2)
C7 0.0765(11) 0.0851(10) 0.0731(11) 0.0018(8) 0.0065(8) 0.0121(8)
C11 0.0761(11) 0.0826(10) 0.0736(12) 0.0006(9) 0.0059(8) 0.0126(8)
C6 0.0802(11) 0.0866(10) 0.0773(12) 0.0034(8) 0.0092(8) 0.0148(8)
C5 0.0808(11) 0.0873(10) 0.0795(12) 0.0045(9) 0.0081(8) 0.0141(8)
C45 0.086(3) 0.084(3) 0.074(3) -0.022(2) -0.031(2) 0.032(2)
C30 0.045(2) 0.075(3) 0.152(5) -0.035(3) 0.036(3) -0.001(2)
C29 0.071(3) 0.080(3) 0.105(3) -0.024(3) 0.046(3) -0.009(2)
C12 0.0840(12) 0.0859(11) 0.0838(12) 0.0023(9) 0.0038(8) 0.0145(9)
C1 0.0869(12) 0.0945(12) 0.0858(12) 0.0004(9) 0.0051(8) 0.0131(9)
C3 0.0964(15) 0.1007(13) 0.0962(15) 0.0073(9) 0.0075(10) 0.0201(9)
C2 0.0980(14) 0.1018(11) 0.0974(14) 0.0053(9) 0.0083(9) 0.0192(9)
C8 0.0916(14) 0.0893(11) 0.0888(14) 0.0013(9) 0.0045(9) 0.0132(9)
C4 0.0905(13) 0.0923(12) 0.0909(14) 0.0064(9) 0.0068(9) 0.0176(9)
C10 0.170(7) 0.090(4) 0.139(6) -0.026(4) -0.051(5) -0.008(4)
C9 0.156(6) 0.152(6) 0.089(4) -0.009(4) -0.048(4) -0.035(5)
N2 0.223(8) 0.178(6) 0.163(6) -0.002(5) -0.105(6) -0.054(6)
N1 0.306(12) 0.121(6) 0.277(11) -0.016(6) -0.145(9) 0.020(7)

loop_
_atom_type_symbol
_atom_type_description
_atom_type_scat_dispersion_real
_atom_type_scat_dispersion_imag
_atom_type_scat_source
C C 0.0033 0.0016 'International Tables Vol C Tables 4.2.6.8 and 6.1.1.4'
N N 0.0061 0.0033 'International Tables Vol C Tables 4.2.6.8 and 6.1.1.4'
O O 0.0106 0.0060 'International Tables Vol C Tables 4.2.6.8 and 6.1.1.4'
H H 0.0000 0.0000 'International Tables Vol C Tables 4.2.6.8 and 6.1.1.4'

loop_
_geom_angle_atom_site_label_1
_geom_angle_atom_site_label_2
_geom_angle_atom_site_label_3
_geom_angle
C34 C35 C36 117.2(3)
C34 C35 C33 121.4(3)
C36 C35 C33 121.3(3)
C23 C24 C25 116.7(3)
C23 C24 C26 121.6(3)
C25 C24 C26 121.6(3)
C28 C27 C32 118.5(3)
C28 C27 C26 120.6(3)
C32 C27 C26 120.8(3)
C22 C20 C21 116.8(3)
C22 C20 C17 121.5(3)
C21 C20 C17 121.7(3)
C39 C34 C35 121.5(3)
C39 C34 H34A 119.3
C35 C34 H34A 119.3
C26 C33 C40 121.4(3)
C26 C33 C35 122.8(3)
C40 C33 C35 115.7(2)
C22 C23 C24 122.3(3)
C22 C23 H23A 118.9
C24 C23 H23A 118.9
C33 C26 C24 123.7(3)
C33 C26 C27 122.3(3)
C24 C26 C27 114.0(2)
C21 C25 C24 121.3(3)
C21 C25 H25A 119.3
C24 C25 H25A 119.3
C44 C40 C41 117.6(3)
C44 C40 C33 120.9(3)
C41 C40 C33 121.5(3)
C23 C22 C20 121.2(3)
C23 C22 H22A 119.4
C20 C22 H22A 119.4
C25 C21 C20 121.7(3)
C25 C21 H21A 119.1
C20 C21 H21A 119.1
C18 C17 C16 116.9(3)
C18 C17 C20 121.5(3)
C16 C17 C20 121.6(3)
C42 C41 C40 121.0(4)
C42 C41 H41A 119.5
C40 C41 H41A 119.5
C31 C32 C27 119.9(4)
C31 C32 H32A 120.1
C27 C32 H32A 120.1
C37 C36 C35 121.1(3)
C37 C36 H36A 119.4
C35 C36 H36A 119.4
C38 C39 C34 120.4(3)
C38 C39 H39A 119.8
C34 C39 H39A 119.8
C27 C28 C29 120.8(4)
C27 C28 H28A 119.6
C29 C28 H28A 119.6
C45 C44 C40 120.8(4)
C45 C44 H44A 119.6
C40 C44 H44A 119.6
C39 C38 C37 119.7(3)
C39 C38 H38A 120.2
C37 C38 H38A 120.2
C38 C37 C36 120.1(3)
C38 C37 H37A 119.9
C36 C37 H37A 119.9
C43 C42 C41 120.7(4)
C43 C42 H42A 119.6
C41 C42 H42A 119.6
C15 C14 C19 116.8(3)
C15 C14 C13 116.2(4)
C19 C14 C13 127.0(4)
C15 C16 C17 121.1(4)
C15 C16 H16A 119.5
C17 C16 H16A 119.5
C19 C18 C17 121.8(4)
C19 C18 H18A 119.1
C17 C18 H18A 119.1
C18 C19 C14 121.2(4)
C18 C19 H19A 119.4
C14 C19 H19A 119.4
C30 C31 C32 121.0(4)
C30 C31 H31A 119.5
C32 C31 H31A 119.5
C11 C13 C14 136.0(4)
C11 C13 H13A 112.0
C14 C13 H13A 112.0
C16 C15 C14 122.2(4)
C16 C15 H15A 118.9
C14 C15 H15A 118.9
C42 C43 C45 119.8(4)
C42 C43 H43A 120.1
C45 C43 H43A 120.1
C8 C7 C6 126.7(4)
C8 C7 C11 127.7(4)
C6 C7 C11 105.6(4)
C13 C11 C12 129.1(4)
C13 C11 C7 124.5(4)
C12 C11 C7 106.3(4)
C5 C6 C1 119.9(5)
C5 C6 C7 111.3(4)
C1 C6 C7 128.8(4)
C6 C5 C4 125.0(5)
C6 C5 C12 110.1(4)
C4 C5 C12 124.9(5)
C43 C45 C44 120.0(4)
C43 C45 H45A 120.0
C44 C45 H45A 120.0
C31 C30 C29 120.0(4)
C31 C30 H30A 120.0
C29 C30 H30A 120.0
C30 C29 C28 119.8(4)
C30 C29 H29A 120.1
C28 C29 H29A 120.1
O1 C12 C11 129.4(5)
O1 C12 C5 123.9(5)
C11 C12 C5 106.7(4)
C2 C1 C6 115.6(5)
C2 C1 H1A 122.2
C6 C1 H1A 122.2
C2 C3 C4 120.7(5)
C2 C3 H3A 119.6
C4 C3 H3A 119.6
C3 C2 C1 125.3(6)
C3 C2 H2A 117.3
C1 C2 H2A 117.3
C7 C8 C10 127.9(5)
C7 C8 C9 122.9(5)
C10 C8 C9 109.2(5)
C5 C4 C3 113.4(5)
C5 C4 H4 123.3
C3 C4 H4 123.3
N1 C10 C8 177.2(8)
N2 C9 C8 174.9(10)

loop_
_geom_bond_atom_site_label_1
_geom_bond_atom_site_label_2
_geom_bond_distance
C35 C34 1.387(4)
C35 C36 1.392(4)
C35 C33 1.496(4)
C24 C23 1.386(4)
C24 C25 1.399(4)
C24 C26 1.487(4)
C27 C28 1.384(5)
C27 C32 1.387(5)
C27 C26 1.495(4)
C20 C22 1.394(4)
C20 C21 1.398(4)
C20 C17 1.480(4)
C34 C39 1.373(4)
C34 H34A 0.9300
C33 C26 1.351(4)
C33 C40 1.492(4)
C23 C22 1.370(4)
C23 H23A 0.9300
C25 C21 1.370(4)
C25 H25A 0.9300
C40 C44 1.387(5)
C40 C41 1.395(5)
C22 H22A 0.9300
C21 H21A 0.9300
C17 C18 1.395(5)
C17 C16 1.397(5)
C41 C42 1.370(5)
C41 H41A 0.9300
C32 C31 1.388(5)
C32 H32A 0.9300
C36 C37 1.381(5)
C36 H36A 0.9300
C39 C38 1.367(5)
C39 H39A 0.9300
C28 C29 1.386(6)
C28 H28A 0.9300
C44 C45 1.383(5)
C44 H44A 0.9300
C38 C37 1.371(5)
C38 H38A 0.9300
C37 H37A 0.9300
C42 C43 1.357(6)
C42 H42A 0.9300
C14 C15 1.393(5)
C14 C19 1.397(6)
C14 C13 1.456(5)
C16 C15 1.373(5)
C16 H16A 0.9300
C18 C19 1.378(5)
C18 H18A 0.9300
C19 H19A 0.9300
C31 C30 1.353(7)
C31 H31A 0.9300
C13 C11 1.342(6)
C13 H13A 0.9300
C15 H15A 0.9300
O1 C12 1.210(6)
C43 C45 1.377(7)
C43 H43A 0.9300
C7 C8 1.316(6)
C7 C6 1.486(6)
C7 C11 1.496(6)
C11 C12 1.469(7)
C6 C5 1.319(6)
C6 C1 1.422(6)
C5 C4 1.392(7)
C5 C12 1.495(7)
C45 H45A 0.9300
C30 C29 1.373(7)
C30 H30A 0.9300
C29 H29A 0.9300
C1 C2 1.355(7)
C1 H1A 0.9300
C3 C2 1.302(7)
C3 C4 1.444(7)
C3 H3A 0.9300
C2 H2A 0.9300
C8 C10 1.419(10)
C8 C9 1.444(7)
C4 H4 0.9300
C10 N1 1.149(10)
C9 N2 1.129(7)

loop_
_platon_squeeze_void_nr
_platon_squeeze_void_average_x
_platon_squeeze_void_average_y
_platon_squeeze_void_average_z
_platon_squeeze_void_volume
_platon_squeeze_void_count_electrons
_platon_squeeze_void_content
1 0.500 0.000 0.000 123 19 ' '
